data_2012028
loop_
_publ_author_name
'Zaleski, Jacek'
'Daszkiewicz, Zdzis\/law'
'Kyzio\/l, Janusz B.'

_publ_section_title
;
 1-Methyl-4-nitraminopyridinium nitrate and 4-nitraminopyridinium
 methanesulfonate
;
_journal_issue 6
_journal_name_full 'Acta Crystallographica Section C'
_journal_page_first 754
_journal_page_last 757
_journal_paper_doi 10.1107/S0108270101004784
_journal_volume 57
_journal_year 2001
_chemical_formula_iupac 'C5 H6 N3 O2 + , C H3 S O3 -'
_chemical_formula_moiety 'C5 H6 N3 O2 + , C H3 S O3 -'
_chemical_formula_sum 'C6 H9 N3 O5 S'
_chemical_formula_weight 235.22
_chemical_name_systematic
;
4-Nitraminopyridinium methanesulphonate
;
_space_group_IT_number 14
_symmetry_cell_setting monoclinic
_symmetry_space_group_name_Hall '-P 2yn'
_symmetry_space_group_name_H-M 'P 1 21/n 1'
_audit_creation_method SHELXL97
_cell_angle_alpha 90
_cell_angle_beta 97.36(3)
_cell_angle_gamma 90
_cell_formula_units_Z 8
_cell_length_a 11.824(2)
_cell_length_b 8.138(2)
_cell_length_c 20.125(4)
_cell_measurement_reflns_used 27
_cell_measurement_temperature 293(2)
_cell_measurement_theta_max 14
_cell_measurement_theta_min 10
_cell_volume 1920.5(7)
_computing_cell_refinement 'Kuma Diffraction Software (Kuma Diffraction, 1997)'
_computing_data_reduction 'Kuma Diffraction Software'
_computing_molecular_graphics 'SHELXTL/PC (Sheldrick, 1990b)'
_computing_publication_material SHELXL97
_computing_structure_refinement 'SHELXL97 (Sheldrick, 1997)'
_computing_structure_solution 'SHELXS97 (Sheldrick, 1990a)'
_diffrn_ambient_temperature 293(2)
_diffrn_measured_fraction_theta_full .924
_diffrn_measured_fraction_theta_max .924
_diffrn_measurement_device_type 'Kuma KM4'
_diffrn_measurement_method \w
_diffrn_radiation_monochromator graphite
_diffrn_radiation_source 'fine-focus sealed tube'
_diffrn_radiation_type MoK\a
_diffrn_radiation_wavelength .71073
_diffrn_reflns_av_R_equivalents .017
_diffrn_reflns_av_sigmaI/netI .009
_diffrn_reflns_limit_h_max 14
_diffrn_reflns_limit_h_min -13
_diffrn_reflns_limit_k_max 0
_diffrn_reflns_limit_k_min -9
_diffrn_reflns_limit_l_max 0
_diffrn_reflns_limit_l_min -23
_diffrn_reflns_number 3500
_diffrn_reflns_theta_full 25.10
_diffrn_reflns_theta_max 25.10
_diffrn_reflns_theta_min 1.90
_diffrn_standards_decay_% 2.04
_diffrn_standards_interval_count 50
_diffrn_standards_number 2
_exptl_absorpt_coefficient_mu .345
_exptl_absorpt_correction_type none
_exptl_crystal_colour colourless
_exptl_crystal_density_diffrn 1.627
_exptl_crystal_density_method 'not measured'
_exptl_crystal_description prism
_exptl_crystal_F_000 976
_exptl_crystal_size_max .45
_exptl_crystal_size_mid .40
_exptl_crystal_size_min .35
_refine_diff_density_max .32
_refine_diff_density_min -.36
_refine_ls_extinction_coef .0140(10)
_refine_ls_extinction_method 'SHELXL97 (Sheldrick, 1997)'
_refine_ls_goodness_of_fit_ref 1.083
_refine_ls_hydrogen_treatment constr
_refine_ls_matrix_type full
_refine_ls_number_parameters 272
_refine_ls_number_reflns 3402
_refine_ls_number_restraints 0
_refine_ls_restrained_S_all 1.083
_refine_ls_R_factor_all .038
_refine_ls_R_factor_gt .033
_refine_ls_shift/su_max .001
_refine_ls_shift/su_mean .000
_refine_ls_structure_factor_coef Fsqd
_refine_ls_weighting_scheme calc
_refine_ls_wR_factor_ref .099
_reflns_number_gt 3022
_reflns_number_total 3402
_reflns_threshold_expression I>2\s(I)
_cod_data_source_file gd1147.cif
_cod_data_source_block V
_cod_original_sg_symbol_H-M 'P 21/n'
_cod_database_code 2012028
_cod_database_fobs_code 2012028

loop_
_symmetry_equiv_pos_as_xyz
'x, y, z'
'-x+1/2, y+1/2, -z+1/2'
'-x, -y, -z'
'x-1/2, -y-1/2, z-1/2'

loop_
_atom_site_label
_atom_site_fract_x
_atom_site_fract_y
_atom_site_fract_z
_atom_site_U_iso_or_equiv
_atom_site_adp_type
_atom_site_calc_flag
_atom_site_refinement_flags
_atom_site_occupancy
_atom_site_disorder_assembly
_atom_site_disorder_group
_atom_site_type_symbol
S1A .96655(4) .16340(6) .88431(2) .03100(16) Uani d . 1 . . S
O1A .89121(13) .2008(2) .82329(8) .0456(4) Uani d . 1 . . O
O2A 1.02645(14) .0106(2) .88084(9) .0493(4) Uani d . 1 . . O
O3A 1.04239(12) .3017(2) .90336(9) .0469(4) Uani d . 1 . . O
C1A .8786(2) .1461(3) .94767(12) .0481(6) Uani d . 1 . . C
H1AB .8265 .0563 .9376 .058 Uiso d R 1 . . H
H1AC .9246 .1264 .9898 .058 Uiso d R 1 . . H
H1AD .8363 .2462 .9503 .058 Uiso d R 1 . . H
S1B .78304(4) .15907(6) .60078(2) .03083(16) Uani d . 1 . . S
O1B .82024(14) .3109(2) .57272(9) .0544(5) Uani d . 1 . . O
O2B .81240(14) .1544(2) .67325(8) .0494(4) Uani d . 1 . . O
O3B .82175(14) .0152(2) .56889(9) .0548(5) Uani d . 1 . . O
C1B .63379(18) .1612(3) .58461(12) .0425(5) Uani d . 1 . . C
H1BB .6108 .1642 .5371 .051 Uiso d R 1 . . H
H1BC .6038 .0640 .6030 .051 Uiso d R 1 . . H
H1BD .6050 .2566 .6049 .051 Uiso d R 1 . . H
N1A .93370(15) .4883(2) .75694(9) .0380(4) Uani d . 1 . . N
H1AE .9168 .3830 .7652 .046 Uiso d R 1 . . H
C6A .85229(17) .5873(3) .72760(11) .0364(5) Uani d . 1 . . C
H6AA .7764 .5459 .7155 .044 Uiso d R 1 . . H
C5A .87597(16) .7470(3) .71478(10) .0339(4) Uani d . 1 . . C
H5AA .8172 .8181 .6937 .041 Uiso d R 1 . . H
C4A .98599(16) .8073(2) .73226(9) .0284(4) Uani d . 1 . . C
C3A 1.06987(18) .7009(3) .76228(11) .0384(5) Uani d . 1 . . C
H3AB 1.1468 .7383 .7741 .046 Uiso d R 1 . . H
C2A 1.03998(19) .5433(3) .77403(12) .0430(5) Uani d . 1 . . C
H2AB 1.0967 .4695 .7954 .052 Uiso d R 1 . . H
N7A 1.00054(14) .9713(2) .71823(9) .0339(4) Uani d . 1 . . N
H7AA .9378 1.0283 .7020 .041 Uiso d R 1 . . H
N8A 1.10057(16) 1.0538(2) .72647(9) .0406(4) Uani d . 1 . . N
O9A 1.18902(14) .9780(2) .73772(12) .0655(6) Uani d . 1 . . O
O10A 1.09294(16) 1.2027(2) .71938(10) .0577(5) Uani d . 1 . . O
N1B 1.00488(17) .5026(3) .58539(10) .0466(5) Uani d . 1 . . N
H1BE .9555 .4189 .5869 .056 Uiso d R 1 . . H
C6B 1.1168(2) .4755(3) .60025(12) .0464(6) Uani d . 1 . . C
H6BA 1.1436 .3670 .6126 .056 Uiso d R 1 . . H
C5B 1.19288(19) .5990(3) .59804(11) .0384(5) Uani d . 1 . . C
H5BA 1.2733 .5786 .6077 .046 Uiso d R 1 . . H
C4B 1.15278(16) .7576(2) .58145(9) .0288(4) Uani d . 1 . . C
C3B 1.03578(17) .7822(3) .56593(10) .0366(5) Uani d . 1 . . C
H3BB 1.0058 .8891 .5536 .044 Uiso d R 1 . . H
C2B .96588(19) .6515(3) .56859(11) .0440(6) Uani d . 1 . . C
H2BB .8851 .6673 .5579 .053 Uiso d R 1 . . H
N7B 1.23622(15) .8752(2) .58183(9) .0353(4) Uani d . 1 . . N
H7BA 1.3090 .8404 .5862 .042 Uiso d R 1 . . H
N8B 1.21785(17) 1.0401(2) .57608(9) .0403(4) Uani d . 1 . . N
O9B 1.12074(15) 1.0926(2) .57340(10) .0551(5) Uani d . 1 . . O
O10B 1.30284(16) 1.1236(2) .57564(11) .0619(5) Uani d . 1 . . O

loop_
_atom_site_aniso_label
_atom_site_aniso_U_11
_atom_site_aniso_U_22
_atom_site_aniso_U_33
_atom_site_aniso_U_12
_atom_site_aniso_U_13
_atom_site_aniso_U_23
S1A .0245(3) .0323(3) .0355(3) -.00104(19) .00121(19) .0028(2)
O1A .0370(8) .0547(10) .0421(8) -.0062(7) -.0066(7) .0128(7)
O2A .0459(9) .0395(9) .0632(11) .0092(7) .0099(8) .0018(8)
O3A .0300(8) .0443(9) .0649(10) -.0080(7) .0003(7) -.0052(8)
C1A .0453(13) .0536(14) .0477(13) -.0010(11) .0150(11) .0026(11)
S1B .0255(3) .0341(3) .0327(3) .00245(19) .00313(19) .00479(19)
O1B .0411(9) .0534(10) .0681(11) -.0122(8) .0045(8) .0200(9)
O2B .0462(9) .0675(11) .0333(8) .0159(8) .0003(7) .0051(8)
O3B .0493(10) .0572(11) .0579(11) .0190(8) .0066(8) -.0097(8)
C1B .0282(10) .0483(13) .0504(13) .0000(9) .0032(9) .0029(10)
N1A .0386(10) .0296(9) .0471(10) -.0004(8) .0103(8) .0064(8)
C6A .0285(10) .0390(12) .0427(11) -.0021(9) .0081(8) .0025(9)
C5A .0264(10) .0371(11) .0380(11) .0041(8) .0038(8) .0039(9)
C4A .0309(10) .0300(10) .0248(9) .0027(8) .0058(7) .0009(7)
C3A .0304(10) .0375(12) .0451(12) .0007(9) -.0034(9) .0049(9)
C2A .0386(12) .0403(12) .0483(13) .0082(10) -.0005(10) .0104(10)
N7A .0299(9) .0297(9) .0415(9) .0005(7) .0020(7) .0029(7)
N8A .0387(10) .0360(10) .0478(11) -.0066(8) .0079(8) -.0017(8)
O9A .0318(9) .0533(11) .1107(16) -.0043(8) .0062(9) .0103(11)
O10A .0635(11) .0316(9) .0801(13) -.0104(8) .0173(10) -.0011(8)
N1B .0504(12) .0461(11) .0457(11) -.0200(10) .0154(9) -.0052(9)
C6B .0572(15) .0306(11) .0521(14) -.0043(10) .0103(11) .0024(10)
C5B .0378(11) .0330(11) .0448(12) .0032(9) .0063(9) .0035(9)
C4B .0310(10) .0293(10) .0264(9) -.0006(8) .0050(7) -.0002(8)
C3B .0303(10) .0395(12) .0400(11) .0048(9) .0044(8) .0009(9)
C2B .0309(11) .0589(15) .0434(12) -.0069(10) .0093(9) -.0067(11)
N7B .0303(9) .0287(9) .0463(10) .0023(7) .0028(7) .0055(7)
N8B .0490(11) .0304(9) .0406(10) -.0002(9) .0026(8) .0019(8)
O9B .0538(10) .0346(9) .0762(12) .0132(8) .0057(9) -.0031(8)
O10B .0598(11) .0400(10) .0838(13) -.0183(9) .0009(10) .0074(9)

loop_
_atom_type_symbol
_atom_type_description
_atom_type_scat_dispersion_real
_atom_type_scat_dispersion_imag
_atom_type_scat_source
C C .0033 .0016 'International Tables Vol C Tables 4.2.6.8 and 6.1.1.4'
H H .0000 .0000 'International Tables Vol C Tables 4.2.6.8 and 6.1.1.4'
N N .0061 .0033 'International Tables Vol C Tables 4.2.6.8 and 6.1.1.4'
O O .0106 .0060 'International Tables Vol C Tables 4.2.6.8 and 6.1.1.4'
S S .1246 .1234 'International Tables Vol C Tables 4.2.6.8 and 6.1.1.4'

loop_
_geom_angle_atom_site_label_1
_geom_angle_atom_site_label_2
_geom_angle_atom_site_label_3
_geom_angle
_geom_angle_publ_flag
O2A S1A O1A 113.10(10) ?
O2A S1A O3A 112.90(10) ?
O1A S1A O3A 110.50(10) ?
O2A S1A C1A 108.00(10) ?
O1A S1A C1A 106.00(10) ?
O3A S1A C1A 105.80(10) ?
S1A C1A H1AB 109.4 ?
S1A C1A H1AC 109.5 ?
H1AB C1A H1AC 109.5 ?
S1A C1A H1AD 109.5 ?
H1AB C1A H1AD 109.5 ?
H1AC C1A H1AD 109.5 ?
O3B S1B O1B 113.00(10) ?
O3B S1B O2B 112.20(10) ?
O1B S1B O2B 111.50(10) ?
O3B S1B C1B 107.20(10) ?
O1B S1B C1B 105.50(10) ?
O2B S1B C1B 106.90(10) ?
S1B C1B H1BB 109.6 ?
S1B C1B H1BC 109.4 ?
H1BB C1B H1BC 109.5 ?
S1B C1B H1BD 109.4 ?
H1BB C1B H1BD 109.5 ?
H1BC C1B H1BD 109.5 ?
C6A N1A C2A 120.9(2) y
C6A N1A H1AE 119.5 ?
C2A N1A H1AE 119.6 ?
N1A C6A C5A 120.4(2) y
N1A C6A H6AA 119.8 ?
C5A C6A H6AA 119.7 ?
C6A C5A C4A 119.8(2) y
C6A C5A H5AA 120.3 ?
C4A C5A H5AA 119.9 ?
N7A C4A C5A 115.2(2) y
N7A C4A C3A 126.1(2) y
C5A C4A C3A 118.7(2) y
C2A C3A C4A 118.4(2) y
C2A C3A H3AB 121.0 ?
C4A C3A H3AB 120.6 ?
N1A C2A C3A 121.9(2) y
N1A C2A H2AB 119.1 ?
C3A C2A H2AB 119.1 ?
N8A N7A C4A 125.9(2) y
N8A N7A H7AA 117.1 ?
C4A N7A H7AA 117.0 ?
O9A N8A O10A 125.2(2) y
O9A N8A N7A 119.4(2) y
O10A N8A N7A 115.3(2) y
C2B N1B C6B 120.7(2) y
C2B N1B H1BE 119.6 ?
C6B N1B H1BE 119.7 ?
N1B C6B C5B 120.9(2) y
N1B C6B H6BA 119.6 ?
C5B C6B H6BA 119.5 ?
C6B C5B C4B 119.1(2) y
C6B C5B H5BA 120.7 ?
C4B C5B H5BA 120.3 ?
N7B C4B C3B 126.4(2) y
N7B C4B C5B 114.8(2) y
C3B C4B C5B 118.8(2) y
C2B C3B C4B 118.2(2) y
C2B C3B H3BB 121.1 ?
C4B C3B H3BB 120.7 ?
N1B C2B C3B 122.3(2) y
N1B C2B H2BB 118.9 ?
C3B C2B H2BB 118.8 ?
N8B N7B C4B 125.4(2) y
N8B N7B H7BA 117.3 ?
C4B N7B H7BA 117.3 ?
O10B N8B O9B 125.3(2) y
O10B N8B N7B 115.4(2) y
O9B N8B N7B 119.2(2) y

loop_
_geom_bond_atom_site_label_1
_geom_bond_atom_site_label_2
_geom_bond_site_symmetry_2
_geom_bond_distance
_geom_bond_publ_flag
S1A O2A . 1.437(2) ?
S1A O1A . 1.454(2) ?
S1A O3A . 1.459(2) ?
S1A C1A . 1.752(2) ?
C1A H1AB . .9600 ?
C1A H1AC . .9601 ?
C1A H1AD . .9600 ?
S1B O3B . 1.438(2) ?
S1B O1B . 1.450(2) ?
S1B O2B . 1.456(2) ?
S1B C1B . 1.753(2) ?
C1B H1BB . .9600 ?
C1B H1BC . .9600 ?
C1B H1BD . .9600 ?
N1A C6A . 1.334(3) ?
N1A C2A . 1.337(3) ?
N1A H1AE . .9000 ?
C6A C5A . 1.361(3) ?
C6A H6AA . .9600 ?
C5A C4A . 1.393(3) ?
C5A H5AA . .9600 ?
C4A N7A . 1.380(3) y
C4A C3A . 1.394(3) ?
C3A C2A . 1.359(3) ?
C3A H3AB . .9600 ?
C2A H2AB . .9601 ?
N7A N8A . 1.352(2) y
N7A H7AA . .9000 ?
N8A O9A . 1.210(3) y
N8A O10A . 1.222(3) y
N1B C2B . 1.325(3) ?
N1B C6B . 1.337(3) ?
N1B H1BE . .9000 ?
C6B C5B . 1.354(3) ?
C6B H6BA . .9600 ?
C5B C4B . 1.400(3) ?
C5B H5BA . .9601 ?
C4B N7B . 1.374(3) y
C4B C3B . 1.393(3) ?
C3B C2B . 1.352(3) ?
C3B H3BB . .9600 ?
C2B H2BB . .9600 ?
N7B N8B . 1.361(2) y
N7B H7BA . .9000 ?
N8B O10B . 1.214(2) y
N8B O9B . 1.220(2) y

loop_
_geom_hbond_atom_site_label_D
_geom_hbond_atom_site_label_H
_geom_hbond_atom_site_label_A
_geom_hbond_site_symmetry_A
_geom_hbond_distance_DH
_geom_hbond_distance_HA
_geom_hbond_distance_DA
_geom_hbond_angle_DHA
N7A H7AA O2B 1_565 .90 1.83 2.734(2) 176
N7B H7BA O3A 2_756 .90 1.77 2.665(2) 172
N1A H1AE O1A . .90 1.94 2.771(2) 154
N1B H1BE O1B . .90 1.82 2.668(2) 157
C3A H3AB O9A . .96 2.16 2.737(3) 117
C3B H3BB O9B . .96 2.15 2.716(3) 117
C5A H5AA O1A 2_656 .96 2.62 3.176(3) 117
C6A H6AA O1A 2_656 .96 2.39 3.072(3) 127
C3B H3BB O3B 1_565 .96 2.46 3.169(3) 131
C5B H5BA O2A 2_756 .96 2.41 3.369(3) 173
C6B H6BA O10A 1_545 .96 2.66 3.306(3) 125

loop_
_geom_torsion_atom_site_label_1
_geom_torsion_atom_site_label_2
_geom_torsion_atom_site_label_3
_geom_torsion_atom_site_label_4
_geom_torsion
_geom_torsion_publ_flag
C2A N1A C6A C5A -.3(3) ?
N1A C6A C5A C4A .2(3) ?
C6A C5A C4A N7A -178.9(2) ?
C6A C5A C4A C3A .5(3) ?
N7A C4A C3A C2A 178.3(2) ?
C5A C4A C3A C2A -.9(3) ?
C6A N1A C2A C3A -.2(3) ?
C4A C3A C2A N1A .8(3) ?
C5A C4A N7A N8A -175.3(2) y
C3A C4A N7A N8A 5.4(3) y
C4A N7A N8A O9A 11.6(3) y
C4A N7A N8A O10A -170.9(2) y
C2B N1B C6B C5B -.5(3) ?
N1B C6B C5B C4B 1.5(3) ?
C6B C5B C4B N7B 178.8(2) ?
C6B C5B C4B C3B -1.7(3) ?
N7B C4B C3B C2B -179.6(2) ?
C5B C4B C3B C2B 1.0(3) ?
C6B N1B C2B C3B -.3(3) ?
C4B C3B C2B N1B .1(3) ?
C3B C4B N7B N8B 9.6(3) y
C5B C4B N7B N8B -170.9(2) y
C4B N7B N8B O10B -178.0(2) y
C4B N7B N8B O9B 3.6(3) y
